data_7710884
loop_
_publ_author_name
'Karmakar, Gourab'
'Tyagi, Adish'
'Shah, Alpa Y.'
'Nigam, Sandeep'
'Wadawale, Amey'
'Gotluru, Kedarnath'
'Vats, Bal Govind'
'Kumar, N. Naveen'
'Singh, Vishal'

_publ_section_title
;
 Facile One Pot Synthesis of Highly Photoresponsive Coinage Metal
 Selenides (Cu1.8Se and Ag2Se) Achieved Through Novel Cu and Ag
 Pyridylselenolates as Molecular Precursors
;
_journal_name_full 'Dalton Transactions'
_journal_paper_doi 10.1039/D2DT01897G
_journal_year 2022
_chemical_formula_sum 'C42 H48 Ag6 N6 Se6'
_chemical_formula_weight 1757.84
_space_group_crystal_system monoclinic
_space_group_IT_number 14
_space_group_name_Hall '-P 2yn'
_space_group_name_H-M_alt 'P 1 21/n 1'
_atom_sites_solution_hydrogens geom
_atom_sites_solution_primary direct
_atom_sites_solution_secondary difmap
_audit_creation_method SHELXL-2017/1
_audit_update_record
;
2020-02-26 deposited with the CCDC.	2022-08-01 downloaded from the CCDC.
;
_cell_angle_alpha 90
_cell_angle_beta 101.103(3)
_cell_angle_gamma 90
_cell_formula_units_Z 2
_cell_length_a 12.1492(4)
_cell_length_b 16.0365(5)
_cell_length_c 13.0874(5)
_cell_measurement_reflns_used 9981
_cell_measurement_temperature 100(2)
_cell_measurement_theta_max 30.8920
_cell_measurement_theta_min 2.4620
_cell_volume 2502.10(15)
_computing_cell_refinement 'CrysAlisPro 1.171.40.57a (Rigaku OD, 2019)'
_computing_data_collection 'CrysAlisPro 1.171.40.57a (Rigaku OD, 2019)'
_computing_data_reduction 'CrysAlisPro 1.171.40.57a (Rigaku OD, 2019)'
_computing_structure_refinement 'SHELXL-2017/1 (Sheldrick, 2017)'
_computing_structure_solution 'SHELXL-2017/1 (Sheldrick, 2017)'
_diffrn_ambient_temperature 100(2)
_diffrn_detector 'Hybrid Pixel Array Detector'
_diffrn_detector_area_resol_mean 10.0000
_diffrn_detector_type HyPix
_diffrn_measured_fraction_theta_full 0.999
_diffrn_measured_fraction_theta_max 0.806
_diffrn_measurement_details
;
List of Runs (angles in degrees, time in seconds):

  # Type    Start    End  Width  t~exp~   \w     \q     \k     \f   Frames
#--------------------------------------------------------------------------
  1  \w    -33.00  -8.00   0.50    2.00    --   -5.03 -62.00 -39.00   50
  2  \w    -23.00  25.00   0.50    2.00    --   -5.03 -99.00   0.00   96
  3  \w    -23.00  22.00   0.50    2.00    --   -5.03 -99.00 -60.00   90
  4  \w    -20.00  28.00   0.50    2.00    --   -5.03 -99.00 -90.00   96
  5  \w    -12.00  27.00   0.50    2.00    --   -5.03 -99.00-180.00   78
  6  \w    -17.00  68.00   0.50    2.00    --   -5.03  62.00  98.00  170
;
_diffrn_measurement_device 'four-circle diffractometer'
_diffrn_measurement_device_type 'XtaLAB Synergy, Dualflex, HyPix'
_diffrn_measurement_method '\w scans'
_diffrn_orient_matrix_type 'CrysAlisPro convention (1999,Acta A55,543-557)'
_diffrn_orient_matrix_UB_11 -0.0412878000
_diffrn_orient_matrix_UB_12 -0.0281888000
_diffrn_orient_matrix_UB_13 -0.0254738000
_diffrn_orient_matrix_UB_21 -0.0071944000
_diffrn_orient_matrix_UB_22 -0.0156509000
_diffrn_orient_matrix_UB_23 0.0489723000
_diffrn_orient_matrix_UB_31 -0.0422687000
_diffrn_orient_matrix_UB_32 0.0302629000
_diffrn_orient_matrix_UB_33 0.0015404000
_diffrn_radiation_monochromator mirror
_diffrn_radiation_probe x-ray
_diffrn_radiation_type 'Mo K\a'
_diffrn_radiation_wavelength 0.71073
_diffrn_reflns_av_R_equivalents 0.0471
_diffrn_reflns_av_unetI/netI 0.0471
_diffrn_reflns_Laue_measured_fraction_full 0.999
_diffrn_reflns_Laue_measured_fraction_max 0.806
_diffrn_reflns_limit_h_max 16
_diffrn_reflns_limit_h_min -12
_diffrn_reflns_limit_k_max 20
_diffrn_reflns_limit_k_min -22
_diffrn_reflns_limit_l_max 16
_diffrn_reflns_limit_l_min -16
_diffrn_reflns_number 24811
_diffrn_reflns_point_group_measured_fraction_full 0.999
_diffrn_reflns_point_group_measured_fraction_max 0.806
_diffrn_reflns_theta_full 25.242
_diffrn_reflns_theta_max 31.072
_diffrn_reflns_theta_min 2.032
_diffrn_source 'micro-focus sealed X-ray tube'
_diffrn_source_type 'PhotonJet (Mo) X-ray Source'
_exptl_absorpt_coefficient_mu 6.702
_exptl_absorpt_correction_T_max 1.00000
_exptl_absorpt_correction_T_min 0.34356
_exptl_absorpt_correction_type multi-scan
_exptl_absorpt_process_details
;
CrysAlisPro 1.171.40.57a (Rigaku Oxford Diffraction, 2019)
Empirical absorption correction using spherical harmonics,
 implemented in SCALE3 ABSPACK scaling algorithm.
;
_exptl_crystal_colour colourless
_exptl_crystal_density_diffrn 2.333
_exptl_crystal_description needle
_exptl_crystal_F_000 1656
_exptl_crystal_size_max 0.100
_exptl_crystal_size_mid 0.050
_exptl_crystal_size_min 0.050
_refine_diff_density_max 0.692
_refine_diff_density_min -0.937
_refine_diff_density_rms 0.156
_refine_ls_extinction_coef 0.00039(7)
_refine_ls_extinction_expression Fc^*^=kFc[1+0.001xFc^2^\l^3^/sin(2\q)]^-1/4^
_refine_ls_extinction_method 'SHELXL-2017/1 (Sheldrick 2017)'
_refine_ls_goodness_of_fit_ref 1.032
_refine_ls_hydrogen_treatment constr
_refine_ls_matrix_type full
_refine_ls_number_parameters 279
_refine_ls_number_reflns 6466
_refine_ls_number_restraints 0
_refine_ls_restrained_S_all 1.032
_refine_ls_R_factor_all 0.0499
_refine_ls_R_factor_gt 0.0318
_refine_ls_shift/su_max 0.001
_refine_ls_shift/su_mean 0.000
_refine_ls_structure_factor_coef Fsqd
_refine_ls_weighting_details 'w=1/[\s^2^(Fo^2^)+(0.0340P)^2^] where P=(Fo^2^+2Fc^2^)/3'
_refine_ls_weighting_scheme calc
_refine_ls_wR_factor_gt 0.0681
_refine_ls_wR_factor_ref 0.0731
_reflns_Friedel_coverage 0.000
_reflns_number_gt 5012
_reflns_number_total 6466
_reflns_threshold_expression 'I > 2\s(I)'
_cod_data_source_file d2dt01897g2.cif
_cod_data_source_block shelx_CCDC2
_cod_original_sg_symbol_H-M 'P 21/n'
_cod_database_code 7710884
_shelx_shelxl_version_number 2017/1
_shelx_space_group_comment
;
The symmetry employed for this shelxl refinement is uniquely defined
by the following loop, which should always be used as a source of
symmetry information in preference to the above space-group names.
They are only intended as comments.
;
_shelx_estimated_absorpt_t_min 0.554
_shelx_estimated_absorpt_t_max 0.730
_oxdiff_exptl_absorpt_empirical_full_min 0.591
_oxdiff_exptl_absorpt_empirical_full_max 2.294
_oxdiff_exptl_absorpt_empirical_details
;
Empirical correction (ABSPACK) includes:
- Absorption correction using spherical harmonics
- Frame scaling
;
_diffrn_oxdiff_digest_frames
;
01ae5740171b335607ac285b431751975a000264f3c
;

loop_
_space_group_symop_operation_xyz
'x, y, z'
'-x+1/2, y+1/2, -z+1/2'
'-x, -y, -z'
'x-1/2, -y-1/2, z-1/2'

loop_
_atom_site_label
_atom_site_type_symbol
_atom_site_fract_x
_atom_site_fract_y
_atom_site_fract_z
_atom_site_U_iso_or_equiv
_atom_site_adp_type
_atom_site_occupancy
_atom_site_site_symmetry_order
_atom_site_calc_flag
_atom_site_refinement_flags_posn
_atom_site_refinement_flags_adp
_atom_site_refinement_flags_occupancy
_atom_site_disorder_assembly
_atom_site_disorder_group
Ag1 Ag 0.31365(3) 0.52614(2) -0.03083(2) 0.02550(8) Uani 1 1 d . . . . .
Ag2 Ag 0.44259(2) 0.40167(2) 0.11176(2) 0.02374(8) Uani 1 1 d . . . . .
Ag3 Ag 0.49909(2) 0.62220(2) 0.09355(2) 0.02550(8) Uani 1 1 d . . . . .
Se3 Se 0.42022(3) 0.53091(2) 0.22464(3) 0.01990(9) Uani 1 1 d . . . . .
Se2 Se 0.28495(3) 0.38517(2) -0.12530(3) 0.02085(9) Uani 1 1 d . . . . .
Se1 Se 0.35240(3) 0.64839(2) -0.14749(3) 0.02200(9) Uani 1 1 d . . . . .
C19 C 0.1035(3) 0.5865(2) 0.0729(3) 0.0277(9) Uani 1 1 d . . . . .
C13 C 0.0217(4) 0.1416(3) -0.0265(4) 0.0362(10) Uani 1 1 d . . . . .
H13A H -0.051179 0.167349 -0.025252 0.054 Uiso 1 1 calc R U . . .
H13B H 0.032488 0.093470 0.020507 0.054 Uiso 1 1 calc R U . . .
H13C H 0.024097 0.123282 -0.097439 0.054 Uiso 1 1 calc R U . . .
C4 C 0.3608(4) 0.8870(2) 0.0512(4) 0.0331(10) Uani 1 1 d . . . . .
H4 H 0.367997 0.936723 0.091347 0.040 Uiso 1 1 calc R U . . .
C10 C 0.1134(3) 0.2042(2) 0.0085(3) 0.0257(8) Uani 1 1 d . . . . .
C21 C 0.0533(4) 0.6015(3) -0.0388(4) 0.0386(11) Uani 1 1 d . . . . .
H21A H 0.083681 0.653267 -0.062020 0.058 Uiso 1 1 calc R U . . .
H21B H -0.028300 0.606251 -0.046998 0.058 Uiso 1 1 calc R U . . .
H21C H 0.071706 0.554814 -0.080897 0.058 Uiso 1 1 calc R U . . .
N2 N 0.2836(3) 0.32051(17) 0.0742(2) 0.0218(7) Uani 1 1 d . . . . .
C16 C 0.2061(3) 0.5627(2) 0.2760(3) 0.0244(8) Uani 1 1 d . . . . .
H16 H 0.243808 0.552777 0.345527 0.029 Uiso 1 1 calc R U . . .
C9 C 0.1581(3) 0.2502(2) -0.0632(3) 0.0246(8) Uani 1 1 d . . . . .
H9 H 0.134108 0.241029 -0.135785 0.030 Uiso 1 1 calc R U . . .
C17 C 0.0940(3) 0.5864(2) 0.2556(4) 0.0323(10) Uani 1 1 d . . . . .
C14 C 0.2930(4) 0.2890(2) 0.2554(3) 0.0314(9) Uani 1 1 d . . . . .
H14A H 0.373181 0.275674 0.266240 0.047 Uiso 1 1 calc R U . . .
H14B H 0.256837 0.253112 0.299809 0.047 Uiso 1 1 calc R U . . .
H14C H 0.283519 0.347518 0.273272 0.047 Uiso 1 1 calc R U . . .
C11 C 0.1546(3) 0.2190(2) 0.1139(3) 0.0277(8) Uani 1 1 d . . . . .
H11 H 0.122993 0.190435 0.164957 0.033 Uiso 1 1 calc R U . . .
C2 C 0.2798(3) 0.8110(2) -0.0994(3) 0.0237(8) Uani 1 1 d . . . . .
H2 H 0.228392 0.806023 -0.163773 0.028 Uiso 1 1 calc R U . . .
N1 N 0.4194(3) 0.74705(18) 0.0315(2) 0.0237(7) Uani 1 1 d . . . . .
C8 C 0.2389(3) 0.3100(2) -0.0268(3) 0.0201(7) Uani 1 1 d . . . . .
C7 C 0.5074(4) 0.8195(3) 0.1887(4) 0.0447(12) Uani 1 1 d . . . . .
H7A H 0.583272 0.810079 0.175827 0.067 Uiso 1 1 calc R U . . .
H7B H 0.488203 0.775324 0.233926 0.067 Uiso 1 1 calc R U . . .
H7C H 0.504477 0.873711 0.222743 0.067 Uiso 1 1 calc R U . . .
C6 C 0.2172(4) 0.9596(3) -0.0848(4) 0.0411(11) Uani 1 1 d . . . . .
H6A H 0.203588 0.994246 -0.026817 0.062 Uiso 1 1 calc R U . . .
H6B H 0.145395 0.941255 -0.126249 0.062 Uiso 1 1 calc R U . . .
H6C H 0.258259 0.992028 -0.128690 0.062 Uiso 1 1 calc R U . . .
C12 C 0.2408(3) 0.2747(2) 0.1443(3) 0.0248(8) Uani 1 1 d . . . . .
C15 C 0.2631(3) 0.5538(2) 0.1937(3) 0.0203(7) Uani 1 1 d . . . . .
C3 C 0.2855(3) 0.8845(2) -0.0426(3) 0.0276(9) Uani 1 1 d . . . . .
C5 C 0.4257(3) 0.8188(2) 0.0877(3) 0.0287(9) Uani 1 1 d . . . . .
C1 C 0.3498(3) 0.7444(2) -0.0615(3) 0.0214(8) Uani 1 1 d . . . . .
C20 C 0.0305(5) 0.6024(3) 0.3402(5) 0.0518(14) Uani 1 1 d . . . . .
H20A H -0.025671 0.558447 0.339859 0.078 Uiso 1 1 calc R U . . .
H20B H -0.007140 0.656584 0.328782 0.078 Uiso 1 1 calc R U . . .
H20C H 0.082376 0.602628 0.407490 0.078 Uiso 1 1 calc R U . . .
N3 N 0.2122(3) 0.56393(18) 0.0938(3) 0.0226(7) Uani 1 1 d . . . . .
C18 C 0.0430(3) 0.5977(2) 0.1511(4) 0.0339(10) Uani 1 1 d . . . . .
H18 H -0.033771 0.613204 0.133761 0.041 Uiso 1 1 calc R U . . .

loop_
_atom_site_aniso_label
_atom_site_aniso_U_11
_atom_site_aniso_U_22
_atom_site_aniso_U_33
_atom_site_aniso_U_23
_atom_site_aniso_U_13
_atom_site_aniso_U_12
Ag1 0.02920(16) 0.02567(15) 0.02086(16) 0.00199(11) 0.00292(12) -0.00007(11)
Ag2 0.01929(15) 0.02893(15) 0.02210(16) -0.00321(11) 0.00172(11) 0.00277(10)
Ag3 0.01763(14) 0.03698(16) 0.02162(17) 0.00638(12) 0.00306(12) 0.00032(11)
Se3 0.01620(18) 0.02586(18) 0.01747(19) 0.00002(13) 0.00282(14) 0.00270(13)
Se2 0.01740(18) 0.02826(18) 0.0167(2) 0.00102(14) 0.00292(14) -0.00068(13)
Se1 0.01945(18) 0.02671(19) 0.0192(2) 0.00167(14) 0.00204(15) 0.00134(14)
C19 0.0189(19) 0.0226(18) 0.038(2) -0.0050(16) -0.0026(17) 0.0016(14)
C13 0.031(2) 0.037(2) 0.038(3) 0.0087(19) 0.000(2) -0.0087(17)
C4 0.035(2) 0.032(2) 0.033(3) -0.0056(17) 0.011(2) 0.0002(17)
C10 0.0213(19) 0.0226(18) 0.032(2) 0.0042(15) 0.0006(16) -0.0018(14)
C21 0.024(2) 0.046(2) 0.041(3) -0.002(2) -0.006(2) 0.0085(18)
N2 0.0190(15) 0.0245(15) 0.0218(18) 0.0003(12) 0.0032(13) -0.0013(11)
C16 0.025(2) 0.0256(18) 0.025(2) 0.0022(15) 0.0101(16) 0.0028(14)
C9 0.0209(19) 0.0284(18) 0.024(2) -0.0024(15) 0.0022(16) 0.0011(14)
C17 0.025(2) 0.0287(19) 0.048(3) 0.0018(18) 0.018(2) 0.0040(15)
C14 0.035(2) 0.035(2) 0.024(2) 0.0045(17) 0.0070(18) -0.0017(17)
C11 0.028(2) 0.0297(19) 0.026(2) 0.0080(16) 0.0056(17) 0.0029(15)
C2 0.0177(18) 0.0299(19) 0.024(2) 0.0054(15) 0.0046(15) 0.0017(14)
N1 0.0253(17) 0.0279(16) 0.0188(17) 0.0002(13) 0.0061(13) -0.0008(12)
C8 0.0178(18) 0.0238(17) 0.0187(19) 0.0011(14) 0.0037(14) 0.0020(13)
C7 0.052(3) 0.047(3) 0.030(3) -0.008(2) -0.004(2) 0.006(2)
C6 0.039(3) 0.035(2) 0.050(3) 0.001(2) 0.009(2) 0.0123(19)
C12 0.027(2) 0.0271(19) 0.021(2) 0.0038(15) 0.0062(16) 0.0040(15)
C15 0.0165(17) 0.0192(16) 0.025(2) -0.0004(14) 0.0051(15) -0.0002(13)
C3 0.024(2) 0.031(2) 0.032(2) 0.0043(16) 0.0148(18) 0.0042(15)
C5 0.028(2) 0.039(2) 0.021(2) 0.0015(16) 0.0074(17) 0.0006(16)
C1 0.0207(19) 0.0269(18) 0.0176(19) 0.0034(14) 0.0063(15) -0.0022(14)
C20 0.045(3) 0.057(3) 0.064(4) 0.010(3) 0.034(3) 0.016(2)
N3 0.0162(15) 0.0250(15) 0.0257(18) -0.0006(12) 0.0019(13) 0.0025(11)
C18 0.0149(19) 0.029(2) 0.057(3) 0.0024(19) 0.0041(19) 0.0076(14)

loop_
_atom_type_symbol
_atom_type_description
_atom_type_scat_dispersion_real
_atom_type_scat_dispersion_imag
_atom_type_scat_source
C C 0.0033 0.0016 'International Tables Vol C Tables 4.2.6.8 and 6.1.1.4'
H H 0.0000 0.0000 'International Tables Vol C Tables 4.2.6.8 and 6.1.1.4'
Ag Ag -0.8971 1.1015 'International Tables Vol C Tables 4.2.6.8 and 6.1.1.4'
N N 0.0061 0.0033 'International Tables Vol C Tables 4.2.6.8 and 6.1.1.4'
Se Se -0.0929 2.2259 'International Tables Vol C Tables 4.2.6.8 and 6.1.1.4'

loop_
_geom_angle_atom_site_label_1
_geom_angle_atom_site_label_2
_geom_angle_atom_site_label_3
_geom_angle
_geom_angle_site_symmetry_1
_geom_angle_site_symmetry_3
_geom_angle_publ_flag
N3 Ag1 Se2 122.01(7) . . ?
N3 Ag1 Se1 113.67(7) . . ?
Se2 Ag1 Se1 114.006(16) . . ?
N3 Ag1 Ag3 85.88(8) . . ?
Se2 Ag1 Ag3 138.119(15) . . ?
Se1 Ag1 Ag3 73.908(12) . . ?
N3 Ag1 Ag2 91.23(7) . . ?
Se2 Ag1 Ag2 73.545(12) . . ?
Se1 Ag1 Ag2 138.456(15) . . ?
Ag3 Ag1 Ag2 75.482(11) . . ?
N2 Ag2 Se1 127.27(7) . 3_665 ?
N2 Ag2 Se3 113.47(8) . . ?
Se1 Ag2 Se3 110.508(15) 3_665 . ?
N2 Ag2 Ag3 94.10(8) . 3_665 ?
Se1 Ag2 Ag3 74.309(13) 3_665 3_665 ?
Se3 Ag2 Ag3 134.225(15) . 3_665 ?
N2 Ag2 Ag1 85.77(7) . . ?
Se1 Ag2 Ag1 134.427(16) 3_665 . ?
Se3 Ag2 Ag1 73.712(12) . . ?
Ag3 Ag2 Ag1 72.714(11) 3_665 . ?
N1 Ag3 Se3 122.93(8) . . ?
N1 Ag3 Se2 116.26(8) . 3_665 ?
Se3 Ag3 Se2 111.344(15) . 3_665 ?
N1 Ag3 Ag2 87.13(8) . 3_665 ?
Se3 Ag3 Ag2 136.248(15) . 3_665 ?
Se2 Ag3 Ag2 73.972(13) 3_665 3_665 ?
N1 Ag3 Ag1 92.00(8) . . ?
Se3 Ag3 Ag1 74.214(12) . . ?
Se2 Ag3 Ag1 135.303(15) 3_665 . ?
Ag2 Ag3 Ag1 73.717(11) 3_665 . ?
C15 Se3 Ag3 103.58(11) . . ?
C15 Se3 Ag2 104.07(10) . . ?
Ag3 Se3 Ag2 88.945(15) . . ?
C8 Se2 Ag1 105.00(11) . . ?
C8 Se2 Ag3 106.35(11) . 3_665 ?
Ag1 Se2 Ag3 85.591(15) . 3_665 ?
C1 Se1 Ag2 105.66(11) . 3_665 ?
C1 Se1 Ag1 103.76(11) . . ?
Ag2 Se1 Ag1 86.333(14) 3_665 . ?
N3 C19 C18 121.7(4) . . ?
N3 C19 C21 116.2(4) . . ?
C18 C19 C21 122.0(4) . . ?
C10 C13 H13A 109.5 . . ?
C10 C13 H13B 109.5 . . ?
H13A C13 H13B 109.5 . . ?
C10 C13 H13C 109.5 . . ?
H13A C13 H13C 109.5 . . ?
H13B C13 H13C 109.5 . . ?
C5 C4 C3 121.4(4) . . ?
C5 C4 H4 119.3 . . ?
C3 C4 H4 119.3 . . ?
C9 C10 C11 117.9(3) . . ?
C9 C10 C13 120.9(4) . . ?
C11 C10 C13 121.2(4) . . ?
C19 C21 H21A 109.5 . . ?
C19 C21 H21B 109.5 . . ?
H21A C21 H21B 109.5 . . ?
C19 C21 H21C 109.5 . . ?
H21A C21 H21C 109.5 . . ?
H21B C21 H21C 109.5 . . ?
C8 N2 C12 117.7(3) . . ?
C8 N2 Ag2 116.5(2) . . ?
C12 N2 Ag2 125.3(3) . . ?
C17 C16 C15 119.6(4) . . ?
C17 C16 H16 120.2 . . ?
C15 C16 H16 120.2 . . ?
C10 C9 C8 118.6(4) . . ?
C10 C9 H9 120.7 . . ?
C8 C9 H9 120.7 . . ?
C16 C17 C18 117.1(4) . . ?
C16 C17 C20 122.3(4) . . ?
C18 C17 C20 120.6(4) . . ?
C12 C14 H14A 109.5 . . ?
C12 C14 H14B 109.5 . . ?
H14A C14 H14B 109.5 . . ?
C12 C14 H14C 109.5 . . ?
H14A C14 H14C 109.5 . . ?
H14B C14 H14C 109.5 . . ?
C12 C11 C10 120.3(4) . . ?
C12 C11 H11 119.8 . . ?
C10 C11 H11 119.8 . . ?
C3 C2 C1 119.7(4) . . ?
C3 C2 H2 120.2 . . ?
C1 C2 H2 120.2 . . ?
C1 N1 C5 118.5(3) . . ?
C1 N1 Ag3 116.2(2) . . ?
C5 N1 Ag3 124.7(3) . . ?
N2 C8 C9 123.4(3) . . ?
N2 C8 Se2 117.8(2) . . ?
C9 C8 Se2 118.7(3) . . ?
C5 C7 H7A 109.5 . . ?
C5 C7 H7B 109.5 . . ?
H7A C7 H7B 109.5 . . ?
C5 C7 H7C 109.5 . . ?
H7A C7 H7C 109.5 . . ?
H7B C7 H7C 109.5 . . ?
C3 C6 H6A 109.5 . . ?
C3 C6 H6B 109.5 . . ?
H6A C6 H6B 109.5 . . ?
C3 C6 H6C 109.5 . . ?
H6A C6 H6C 109.5 . . ?
H6B C6 H6C 109.5 . . ?
N2 C12 C11 121.7(4) . . ?
N2 C12 C14 115.5(3) . . ?
C11 C12 C14 122.7(4) . . ?
N3 C15 C16 122.3(3) . . ?
N3 C15 Se3 118.9(3) . . ?
C16 C15 Se3 118.7(3) . . ?
C4 C3 C2 117.1(3) . . ?
C4 C3 C6 121.8(4) . . ?
C2 C3 C6 121.0(4) . . ?
N1 C5 C4 121.0(4) . . ?
N1 C5 C7 116.4(4) . . ?
C4 C5 C7 122.6(4) . . ?
N1 C1 C2 122.2(3) . . ?
N1 C1 Se1 118.7(3) . . ?
C2 C1 Se1 119.0(3) . . ?
C17 C20 H20A 109.5 . . ?
C17 C20 H20B 109.5 . . ?
H20A C20 H20B 109.5 . . ?
C17 C20 H20C 109.5 . . ?
H20A C20 H20C 109.5 . . ?
H20B C20 H20C 109.5 . . ?
C15 N3 C19 118.7(3) . . ?
C15 N3 Ag1 116.6(2) . . ?
C19 N3 Ag1 124.4(3) . . ?
C19 C18 C17 120.6(4) . . ?
C19 C18 H18 119.7 . . ?
C17 C18 H18 119.7 . . ?

loop_
_geom_bond_atom_site_label_1
_geom_bond_atom_site_label_2
_geom_bond_distance
_geom_bond_site_symmetry_2
_geom_bond_publ_flag
Ag1 N3 2.307(3) . ?
Ag1 Se2 2.5681(4) . ?
Ag1 Se1 2.5832(5) . ?
Ag1 Ag3 2.9472(4) . ?
Ag1 Ag2 2.9656(4) . ?
Ag2 N2 2.303(3) . ?
Ag2 Se1 2.5726(5) 3_665 ?
Ag2 Se3 2.5896(4) . ?
Ag2 Ag3 2.9329(4) 3_665 ?
Ag3 N1 2.303(3) . ?
Ag3 Se3 2.5765(5) . ?
Ag3 Se2 2.5789(5) 3_665 ?
Se3 C15 1.909(4) . ?
Se2 C8 1.926(4) . ?
Se1 C1 1.911(4) . ?
C19 N3 1.345(5) . ?
C19 C18 1.381(6) . ?
C19 C21 1.492(6) . ?
C13 C10 1.504(5) . ?
C13 H13A 0.9800 . ?
C13 H13B 0.9800 . ?
C13 H13C 0.9800 . ?
C4 C5 1.379(6) . ?
C4 C3 1.382(6) . ?
C4 H4 0.9500 . ?
C10 C9 1.384(5) . ?
C10 C11 1.394(6) . ?
C21 H21A 0.9800 . ?
C21 H21B 0.9800 . ?
C21 H21C 0.9800 . ?
N2 C8 1.339(5) . ?
N2 C12 1.355(5) . ?
C16 C17 1.390(5) . ?
C16 C15 1.395(5) . ?
C16 H16 0.9500 . ?
C9 C8 1.389(5) . ?
C9 H9 0.9500 . ?
C17 C18 1.401(7) . ?
C17 C20 1.487(6) . ?
C14 C12 1.488(5) . ?
C14 H14A 0.9800 . ?
C14 H14B 0.9800 . ?
C14 H14C 0.9800 . ?
C11 C12 1.375(5) . ?
C11 H11 0.9500 . ?
C2 C3 1.390(5) . ?
C2 C1 1.395(5) . ?
C2 H2 0.9500 . ?
N1 C1 1.343(5) . ?
N1 C5 1.359(5) . ?
C7 C5 1.493(6) . ?
C7 H7A 0.9800 . ?
C7 H7B 0.9800 . ?
C7 H7C 0.9800 . ?
C6 C3 1.505(5) . ?
C6 H6A 0.9800 . ?
C6 H6B 0.9800 . ?
C6 H6C 0.9800 . ?
C15 N3 1.345(5) . ?
C20 H20A 0.9800 . ?
C20 H20B 0.9800 . ?
C20 H20C 0.9800 . ?
C18 H18 0.9500 . ?

loop_
_geom_torsion_atom_site_label_1
_geom_torsion_atom_site_label_2
_geom_torsion_atom_site_label_3
_geom_torsion_atom_site_label_4
_geom_torsion
_geom_torsion_site_symmetry_1
_geom_torsion_site_symmetry_2
_geom_torsion_site_symmetry_3
_geom_torsion_site_symmetry_4
_geom_torsion_publ_flag
C11 C10 C9 C8 -1.8(5) . . . . ?
C13 C10 C9 C8 176.9(4) . . . . ?
C15 C16 C17 C18 1.8(5) . . . . ?
C15 C16 C17 C20 -176.0(4) . . . . ?
C9 C10 C11 C12 -3.2(6) . . . . ?
C13 C10 C11 C12 178.1(4) . . . . ?
C12 N2 C8 C9 -5.5(5) . . . . ?
Ag2 N2 C8 C9 166.4(3) . . . . ?
C12 N2 C8 Se2 171.8(3) . . . . ?
Ag2 N2 C8 Se2 -16.4(3) . . . . ?
C10 C9 C8 N2 6.4(5) . . . . ?
C10 C9 C8 Se2 -170.9(3) . . . . ?
C8 N2 C12 C11 0.1(5) . . . . ?
Ag2 N2 C12 C11 -170.9(3) . . . . ?
C8 N2 C12 C14 -179.8(3) . . . . ?
Ag2 N2 C12 C14 9.2(5) . . . . ?
C10 C11 C12 N2 4.2(6) . . . . ?
C10 C11 C12 C14 -176.0(4) . . . . ?
C17 C16 C15 N3 -2.7(5) . . . . ?
C17 C16 C15 Se3 174.5(3) . . . . ?
C5 C4 C3 C2 -1.3(6) . . . . ?
C5 C4 C3 C6 -177.9(4) . . . . ?
C1 C2 C3 C4 -1.0(6) . . . . ?
C1 C2 C3 C6 175.6(4) . . . . ?
C1 N1 C5 C4 1.1(6) . . . . ?
Ag3 N1 C5 C4 -169.2(3) . . . . ?
C1 N1 C5 C7 -177.8(4) . . . . ?
Ag3 N1 C5 C7 11.9(5) . . . . ?
C3 C4 C5 N1 1.3(7) . . . . ?
C3 C4 C5 C7 -179.9(4) . . . . ?
C5 N1 C1 C2 -3.5(5) . . . . ?
Ag3 N1 C1 C2 167.6(3) . . . . ?
C5 N1 C1 Se1 173.3(3) . . . . ?
Ag3 N1 C1 Se1 -15.6(4) . . . . ?
C3 C2 C1 N1 3.6(6) . . . . ?
C3 C2 C1 Se1 -173.3(3) . . . . ?
C16 C15 N3 C19 2.4(5) . . . . ?
Se3 C15 N3 C19 -174.8(3) . . . . ?
C16 C15 N3 Ag1 -170.7(2) . . . . ?
Se3 C15 N3 Ag1 12.1(3) . . . . ?
C18 C19 N3 C15 -1.3(5) . . . . ?
C21 C19 N3 C15 176.7(3) . . . . ?
C18 C19 N3 Ag1 171.2(3) . . . . ?
C21 C19 N3 Ag1 -10.8(5) . . . . ?
N3 C19 C18 C17 0.5(6) . . . . ?
C21 C19 C18 C17 -177.4(4) . . . . ?
C16 C17 C18 C19 -0.7(6) . . . . ?
C20 C17 C18 C19 177.1(4) . . . . ?
